data_7120283
loop_
_publ_author_name
'Yang, Shu-Mei'
'Ganapuram, Madhusudhan Reddy'
'Wang, Tzu-Ping'
'Yeh, Yu-Sheng'
'Wang, Min'
'Lin, Wenwei'

_publ_section_title
;
 An Enantioselective Cascade for Simultaneous Generation of Five
 Quaternary Stereocenters from Fully Substituted Enones
;
_journal_name_full 'Chem. Commun.'
_journal_paper_doi 10.1039/C7CC03995F
_journal_year 2017
_chemical_formula_moiety 'C32 H24 Br2 F3 N O8'
_chemical_formula_sum 'C32 H24 Br2 F3 N O8'
_chemical_formula_weight 767.34
_chemical_name_systematic
;
 ?
;
_space_group_IT_number 2
_symmetry_cell_setting triclinic
_symmetry_space_group_name_Hall '-P 1'
_symmetry_space_group_name_H-M 'P -1'
_atom_sites_solution_hydrogens geom
_atom_sites_solution_primary direct
_atom_sites_solution_secondary difmap
_audit_creation_method SHELXL-97
_audit_update_record
;
2017-01-16 deposited with the CCDC.
2017-06-15 downloaded from the CCDC.
;
_cell_angle_alpha 113.199(8)
_cell_angle_beta 98.631(9)
_cell_angle_gamma 105.657(9)
_cell_formula_units_Z 2
_cell_length_a 9.7847(11)
_cell_length_b 13.1195(16)
_cell_length_c 13.9270(15)
_cell_measurement_reflns_used 1157
_cell_measurement_temperature 200(2)
_cell_measurement_theta_max 17.46
_cell_measurement_theta_min 2.38
_cell_volume 1514.4(3)
_computing_molecular_graphics 'Ortep-3 for Windows (Farrugia, 1997)'
_computing_publication_material 'WinGX publication routines (Farrugia, 1999)'
_computing_structure_refinement 'SHELXL-97 (Sheldrick, 1997)'
_computing_structure_solution 'SHELXS-86 (Sheldrick, 1986)'
_diffrn_ambient_temperature 200(2)
_diffrn_measured_fraction_theta_full 0.984
_diffrn_measured_fraction_theta_max 0.984
_diffrn_measurement_device_type 'Bruker APEX2'
_diffrn_radiation_monochromator graphite
_diffrn_radiation_source 'fine-focus sealed tube'
_diffrn_radiation_type MoK\a
_diffrn_radiation_wavelength 0.71073
_diffrn_reflns_av_R_equivalents 0.1156
_diffrn_reflns_av_sigmaI/netI 0.2320
_diffrn_reflns_limit_h_max 11
_diffrn_reflns_limit_h_min -11
_diffrn_reflns_limit_k_max 15
_diffrn_reflns_limit_k_min -14
_diffrn_reflns_limit_l_max 16
_diffrn_reflns_limit_l_min -16
_diffrn_reflns_number 13614
_diffrn_reflns_theta_full 25.15
_diffrn_reflns_theta_max 25.15
_diffrn_reflns_theta_min 2.26
_exptl_absorpt_coefficient_mu 2.749
_exptl_absorpt_correction_T_max 0.9730
_exptl_absorpt_correction_T_min 0.4377
_exptl_absorpt_correction_type multi-scan
_exptl_crystal_colour colorless
_exptl_crystal_density_diffrn 1.683
_exptl_crystal_density_method 'not measured'
_exptl_crystal_description prism
_exptl_crystal_F_000 768
_exptl_crystal_size_max 0.36
_exptl_crystal_size_mid 0.05
_exptl_crystal_size_min 0.01
_refine_diff_density_max 0.641
_refine_diff_density_min -0.828
_refine_diff_density_rms 0.119
_refine_ls_extinction_method none
_refine_ls_goodness_of_fit_ref 0.842
_refine_ls_hydrogen_treatment constr
_refine_ls_matrix_type full
_refine_ls_number_parameters 415
_refine_ls_number_reflns 5345
_refine_ls_number_restraints 8
_refine_ls_restrained_S_all 0.842
_refine_ls_R_factor_all 0.2017
_refine_ls_R_factor_gt 0.0633
_refine_ls_shift/su_max 0.001
_refine_ls_shift/su_mean 0.000
_refine_ls_structure_factor_coef Fsqd
_refine_ls_weighting_details 'calc w=1/[\s^2^(Fo^2^)+(0.1098P)^2^+0.0000P] where P=(Fo^2^+2Fc^2^)/3'
_refine_ls_weighting_scheme calc
_refine_ls_wR_factor_gt 0.1449
_refine_ls_wR_factor_ref 0.2121
_reflns_number_gt 2177
_reflns_number_total 5345
_reflns_threshold_expression >2sigma(I)
_cod_data_source_file c7cc03995f2.cif
_cod_data_source_block ch17409
_cod_database_code 7120283

loop_
_symmetry_equiv_pos_as_xyz
'x, y, z'
'-x, -y, -z'

loop_
_atom_site_label
_atom_site_type_symbol
_atom_site_fract_x
_atom_site_fract_y
_atom_site_fract_z
_atom_site_U_iso_or_equiv
_atom_site_adp_type
_atom_site_occupancy
_atom_site_symmetry_multiplicity
_atom_site_calc_flag
_atom_site_refinement_flags
C1 C 0.2790(11) 0.3894(9) 1.1889(7) 0.040(3) Uani 1 1 d .
C2 C 0.2373(10) 0.2702(8) 1.1220(7) 0.035(2) Uani 1 1 d .
H2 H 0.1986 0.2145 1.1468 0.042 Uiso 1 1 calc R
C3 C 0.2524(10) 0.2320(7) 1.0174(6) 0.026(2) Uani 1 1 d .
C4 C 0.3008(10) 0.3151(8) 0.9810(6) 0.031(2) Uani 1 1 d .
C5 C 0.3438(11) 0.4358(8) 1.0487(7) 0.040(3) Uani 1 1 d .
H5 H 0.3782 0.4919 1.0235 0.048 Uiso 1 1 calc R
C6 C 0.3346(11) 0.4714(8) 1.1542(7) 0.038(3) Uani 1 1 d .
H6 H 0.3670 0.5530 1.2025 0.046 Uiso 1 1 calc R
C7 C 0.2108(10) 0.1035(7) 0.9393(6) 0.029(2) Uani 1 1 d .
H7 H 0.1454 0.0530 0.9638 0.034 Uiso 1 1 calc R
C9 C 0.2910(10) -0.0452(8) 0.8300(7) 0.030(2) Uani 1 1 d .
C10 C 0.1953(13) -0.1423(8) 0.8549(7) 0.032(2) Uani 1 1 d .
C11 C 0.1880(14) -0.2920(12) 0.9107(13) 0.094(5) Uani 1 1 d DU
H11A H 0.1504 -0.2512 0.9704 0.113 Uiso 1 1 calc R
H11B H 0.1039 -0.3566 0.8500 0.113 Uiso 1 1 calc R
C12 C 0.2920(15) -0.3388(11) 0.9471(10) 0.092(5) Uani 1 1 d DU
H12A H 0.2426 -0.3948 0.9713 0.138 Uiso 1 1 calc R
H12B H 0.3746 -0.2740 1.0071 0.138 Uiso 1 1 calc R
H12C H 0.3283 -0.3788 0.8873 0.138 Uiso 1 1 calc R
C13 C 0.4334(12) -0.0739(8) 0.8118(7) 0.031(2) Uani 1 1 d .
C14 C 0.5268(11) -0.2043(9) 0.6930(8) 0.051(3) Uani 1 1 d .
H14A H 0.5403 -0.2499 0.7326 0.061 Uiso 1 1 calc R
H14B H 0.6196 -0.1369 0.7172 0.061 Uiso 1 1 calc R
C15 C 0.1937(10) -0.0239(7) 0.7435(6) 0.026(2) Uani 1 1 d .
C16 C 0.2964(10) 0.0547(8) 0.7014(7) 0.028(2) Uani 1 1 d .
C17 C 0.3073(14) 0.0003(10) 0.5834(8) 0.045(3) Uani 1 1 d .
C18 C 0.1850(11) 0.1802(8) 0.7943(7) 0.033(2) Uani 1 1 d .
C19 C 0.1350(9) 0.0713(7) 0.8195(6) 0.022(2) Uani 1 1 d .
C20 C -0.0339(11) 0.0442(8) 0.8048(7) 0.030(2) Uani 1 1 d .
C21 C -0.0714(11) 0.1340(7) 0.7790(7) 0.030(2) Uani 1 1 d .
C22 C -0.2086(12) 0.1474(9) 0.7619(8) 0.044(3) Uani 1 1 d .
H22 H -0.2924 0.0941 0.7646 0.052 Uiso 1 1 calc R
C23 C -0.2194(12) 0.2383(9) 0.7412(8) 0.045(3) Uani 1 1 d .
H23 H -0.3109 0.2485 0.7299 0.053 Uiso 1 1 calc R
C24 C -0.0933(13) 0.3170(9) 0.7369(8) 0.049(3) Uani 1 1 d .
H24 H -0.1026 0.3784 0.7208 0.059 Uiso 1 1 calc R
C25 C 0.0432(11) 0.3068(8) 0.7555(7) 0.037(3) Uani 1 1 d .
H25 H 0.1273 0.3614 0.7546 0.045 Uiso 1 1 calc R
C26 C 0.0521(11) 0.2128(8) 0.7757(7) 0.030(2) Uani 1 1 d .
C27 C 0.0700(11) -0.1335(8) 0.6479(7) 0.032(2) Uani 1 1 d .
C28 C 0.0770(11) -0.2468(8) 0.6146(7) 0.038(3) Uani 1 1 d .
H28 H 0.1569 -0.2573 0.6513 0.045 Uiso 1 1 calc R
C29 C -0.0350(13) -0.3443(9) 0.5267(8) 0.047(3) Uani 1 1 d .
H29 H -0.0311 -0.4208 0.5038 0.057 Uiso 1 1 calc R
C30 C -0.1512(12) -0.3282(8) 0.4735(7) 0.038(3) Uani 1 1 d .
C31 C -0.1556(12) -0.2179(9) 0.5036(7) 0.041(3) Uani 1 1 d .
H31 H -0.2353 -0.2083 0.4658 0.049 Uiso 1 1 calc R
C32 C -0.0450(11) -0.1195(8) 0.5890(7) 0.034(2) Uani 1 1 d .
H32 H -0.0474 -0.0431 0.6072 0.041 Uiso 1 1 calc R
C33 C 0.4876(13) -0.2809(10) 0.5737(8) 0.063(4) Uani 1 1 d .
H33A H 0.5663 -0.3105 0.5572 0.095 Uiso 1 1 calc R
H33B H 0.4751 -0.2349 0.5353 0.095 Uiso 1 1 calc R
H33C H 0.3959 -0.3474 0.5507 0.095 Uiso 1 1 calc R
N1 N 0.3402(8) 0.0700(6) 0.9275(5) 0.0268(18) Uani 1 1 d .
H1 H 0.4303 0.1110 0.9705 0.032 Uiso 1 1 calc R
O1 O 0.0728(8) -0.1537(6) 0.8618(5) 0.049(2) Uani 1 1 d .
O2 O 0.2702(8) -0.2066(6) 0.8745(6) 0.054(2) Uani 1 1 d .
O3 O 0.5479(8) -0.0228(6) 0.8825(5) 0.0399(18) Uani 1 1 d .
O4 O 0.4063(7) -0.1615(5) 0.7151(5) 0.0375(17) Uani 1 1 d .
O5 O 0.4432(7) 0.1086(5) 0.7652(5) 0.0344(16) Uani 1 1 d .
H5A H 0.4466 0.1400 0.8306 0.052 Uiso 1 1 calc R
O6 O 0.2304(6) 0.1391(5) 0.7003(4) 0.0299(16) Uani 1 1 d .
O7 O -0.1149(7) -0.0301(5) 0.8207(5) 0.0383(17) Uani 1 1 d .
O8 O 0.3117(6) 0.2800(5) 0.8761(4) 0.0300(15) Uani 1 1 d .
Br1 Br 0.25455(14) 0.43762(10) 1.33033(8) 0.0598(4) Uani 1 1 d .
Br2 Br -0.30923(14) -0.46208(10) 0.35809(8) 0.0622(4) Uani 1 1 d .
F1 F 0.3511(7) -0.0925(5) 0.5616(4) 0.0609(18) Uani 1 1 d .
F2 F 0.4071(7) 0.0810(5) 0.5698(4) 0.0538(17) Uani 1 1 d .
F3 F 0.1810(7) -0.0361(5) 0.5080(4) 0.0460(15) Uani 1 1 d .

loop_
_atom_site_aniso_label
_atom_site_aniso_U_11
_atom_site_aniso_U_22
_atom_site_aniso_U_33
_atom_site_aniso_U_23
_atom_site_aniso_U_13
_atom_site_aniso_U_12
C1 0.040(7) 0.041(6) 0.032(5) 0.013(5) 0.009(5) 0.012(6)
C2 0.036(7) 0.049(6) 0.036(5) 0.026(5) 0.017(5) 0.022(5)
C3 0.023(6) 0.036(6) 0.030(5) 0.026(4) 0.014(5) 0.008(5)
C4 0.026(6) 0.036(6) 0.024(5) 0.012(4) 0.008(4) 0.005(5)
C5 0.037(7) 0.037(6) 0.047(6) 0.018(5) 0.015(5) 0.015(5)
C6 0.036(7) 0.026(6) 0.043(6) 0.011(5) 0.003(5) 0.008(5)
C7 0.025(6) 0.035(6) 0.039(5) 0.025(4) 0.018(5) 0.013(5)
C9 0.019(6) 0.046(6) 0.040(5) 0.027(5) 0.009(5) 0.019(5)
C10 0.042(8) 0.034(6) 0.025(5) 0.018(4) 0.009(5) 0.015(6)
C11 0.067(10) 0.105(11) 0.191(15) 0.129(11) 0.059(11) 0.044(9)
C12 0.104(12) 0.071(9) 0.108(11) 0.053(8) 0.003(9) 0.039(9)
C13 0.036(7) 0.034(6) 0.031(5) 0.021(5) 0.009(5) 0.018(5)
C14 0.033(7) 0.051(7) 0.070(7) 0.022(6) 0.016(6) 0.024(6)
C15 0.028(6) 0.034(5) 0.026(5) 0.021(4) 0.007(4) 0.017(5)
C16 0.010(6) 0.039(6) 0.033(5) 0.019(4) 0.004(5) 0.006(5)
C17 0.059(9) 0.070(8) 0.035(6) 0.032(6) 0.030(6) 0.043(7)
C18 0.038(7) 0.037(6) 0.034(5) 0.018(5) 0.020(5) 0.017(5)
C19 0.013(6) 0.028(5) 0.025(4) 0.015(4) 0.002(4) 0.005(4)
C20 0.028(7) 0.035(6) 0.032(5) 0.016(4) 0.017(5) 0.013(5)
C21 0.037(7) 0.024(5) 0.035(5) 0.020(4) 0.015(5) 0.007(5)
C22 0.036(7) 0.045(7) 0.062(7) 0.027(6) 0.021(6) 0.024(6)
C23 0.024(7) 0.048(7) 0.070(7) 0.030(6) 0.012(6) 0.020(6)
C24 0.050(9) 0.059(8) 0.064(7) 0.038(6) 0.017(6) 0.041(7)
C25 0.039(7) 0.036(6) 0.054(6) 0.030(5) 0.026(6) 0.018(5)
C26 0.040(7) 0.031(6) 0.036(5) 0.022(4) 0.020(5) 0.023(5)
C27 0.043(7) 0.039(6) 0.026(5) 0.022(4) 0.015(5) 0.017(5)
C28 0.038(7) 0.039(6) 0.041(6) 0.018(5) 0.017(5) 0.021(6)
C29 0.062(9) 0.036(6) 0.051(6) 0.020(5) 0.025(7) 0.021(6)
C30 0.048(8) 0.038(6) 0.029(5) 0.016(5) 0.019(5) 0.011(6)
C31 0.046(8) 0.051(7) 0.028(5) 0.021(5) 0.006(5) 0.019(6)
C32 0.040(7) 0.036(6) 0.030(5) 0.016(5) 0.005(5) 0.019(6)
C33 0.072(9) 0.081(9) 0.062(7) 0.034(6) 0.039(7) 0.051(8)
N1 0.014(5) 0.029(4) 0.029(4) 0.010(3) 0.000(3) 0.004(4)
O1 0.044(5) 0.048(5) 0.079(5) 0.044(4) 0.033(5) 0.019(4)
O2 0.057(5) 0.058(5) 0.078(5) 0.053(4) 0.031(4) 0.027(4)
O3 0.029(5) 0.052(4) 0.041(4) 0.022(3) 0.007(4) 0.018(4)
O4 0.029(4) 0.045(4) 0.043(4) 0.017(3) 0.017(3) 0.022(3)
O5 0.031(4) 0.040(4) 0.039(4) 0.021(3) 0.015(3) 0.013(3)
O6 0.035(4) 0.039(4) 0.032(3) 0.023(3) 0.018(3) 0.023(3)
O7 0.032(4) 0.040(4) 0.061(4) 0.035(4) 0.023(4) 0.015(4)
O8 0.026(4) 0.034(4) 0.032(3) 0.018(3) 0.009(3) 0.009(3)
Br1 0.0774(10) 0.0642(8) 0.0389(6) 0.0170(5) 0.0270(6) 0.0315(7)
Br2 0.0586(9) 0.0540(8) 0.0470(7) 0.0153(6) 0.0078(6) -0.0034(6)
F1 0.089(5) 0.077(4) 0.057(4) 0.040(3) 0.044(4) 0.063(4)
F2 0.058(4) 0.077(4) 0.054(4) 0.044(3) 0.036(3) 0.032(4)
F3 0.051(4) 0.057(4) 0.030(3) 0.020(3) 0.011(3) 0.019(3)

loop_
_atom_type_symbol
_atom_type_description
_atom_type_scat_dispersion_real
_atom_type_scat_dispersion_imag
_atom_type_scat_source
C C 0.0033 0.0016 'International Tables Vol C Tables 4.2.6.8 and 6.1.1.4'
H H 0.0000 0.0000 'International Tables Vol C Tables 4.2.6.8 and 6.1.1.4'
N N 0.0061 0.0033 'International Tables Vol C Tables 4.2.6.8 and 6.1.1.4'
O O 0.0106 0.0060 'International Tables Vol C Tables 4.2.6.8 and 6.1.1.4'
Br Br -0.2901 2.4595 'International Tables Vol C Tables 4.2.6.8 and 6.1.1.4'
F F 0.0171 0.0103 'International Tables Vol C Tables 4.2.6.8 and 6.1.1.4'

loop_
_geom_angle_atom_site_label_1
_geom_angle_atom_site_label_2
_geom_angle_atom_site_label_3
_geom_angle
C6 C1 C2 121.0(8)
C6 C1 Br1 120.7(7)
C2 C1 Br1 118.2(8)
C1 C2 C3 119.6(9)
C1 C2 H2 120.2
C3 C2 H2 120.2
C4 C3 C2 118.9(8)
C4 C3 C7 118.0(7)
C2 C3 C7 123.0(8)
O8 C4 C3 120.5(7)
O8 C4 C5 118.0(8)
C3 C4 C5 121.5(7)
C6 C5 C4 118.2(9)
C6 C5 H5 120.9
C4 C5 H5 120.9
C1 C6 C5 120.6(8)
C1 C6 H6 119.7
C5 C6 H6 119.7
N1 C7 C3 112.4(7)
N1 C7 C19 101.2(6)
C3 C7 C19 113.6(7)
N1 C7 H7 109.8
C3 C7 H7 109.8
C19 C7 H7 109.8
N1 C9 C10 108.3(6)
N1 C9 C13 107.0(7)
C10 C9 C13 107.0(7)
N1 C9 C15 101.7(6)
C10 C9 C15 111.5(7)
C13 C9 C15 120.6(7)
O1 C10 O2 123.7(9)
O1 C10 C9 124.2(9)
O2 C10 C9 111.9(9)
C12 C11 O2 106.9(10)
C12 C11 H11A 110.3
O2 C11 H11A 110.3
C12 C11 H11B 110.3
O2 C11 H11B 110.3
H11A C11 H11B 108.6
C11 C12 H12A 109.5
C11 C12 H12B 109.5
H12A C12 H12B 109.5
C11 C12 H12C 109.5
H12A C12 H12C 109.5
H12B C12 H12C 109.5
O3 C13 O4 126.6(9)
O3 C13 C9 121.3(8)
O4 C13 C9 111.9(8)
O4 C14 C33 108.1(8)
O4 C14 H14A 110.1
C33 C14 H14A 110.1
O4 C14 H14B 110.1
C33 C14 H14B 110.1
H14A C14 H14B 108.4
C27 C15 C16 111.4(6)
C27 C15 C9 117.7(7)
C16 C15 C9 110.5(7)
C27 C15 C19 113.8(7)
C16 C15 C19 100.1(6)
C9 C15 C19 101.6(6)
O5 C16 O6 112.4(7)
O5 C16 C17 103.7(7)
O6 C16 C17 101.4(7)
O5 C16 C15 112.9(7)
O6 C16 C15 105.1(6)
C17 C16 C15 120.9(8)
F2 C17 F3 107.0(8)
F2 C17 F1 107.1(8)
F3 C17 F1 107.4(9)
F2 C17 C16 109.8(9)
F3 C17 C16 113.5(8)
F1 C17 C16 111.8(8)
O6 C18 O8 105.5(7)
O6 C18 C26 112.0(7)
O8 C18 C26 112.4(7)
O6 C18 C19 105.6(6)
O8 C18 C19 114.7(7)
C26 C18 C19 106.5(7)
C7 C19 C20 108.2(6)
C7 C19 C18 112.2(7)
C20 C19 C18 103.3(7)
C7 C19 C15 106.7(6)
C20 C19 C15 121.2(7)
C18 C19 C15 105.2(6)
O7 C20 C21 126.6(9)
O7 C20 C19 125.5(8)
C21 C20 C19 107.6(8)
C26 C21 C22 120.5(9)
C26 C21 C20 111.2(9)
C22 C21 C20 128.3(9)
C23 C22 C21 119.2(10)
C23 C22 H22 120.4
C21 C22 H22 120.4
C22 C23 C24 119.7(10)
C22 C23 H23 120.1
C24 C23 H23 120.1
C25 C24 C23 122.0(10)
C25 C24 H24 119.0
C23 C24 H24 119.0
C24 C25 C26 117.5(10)
C24 C25 H25 121.2
C26 C25 H25 121.2
C21 C26 C25 121.0(9)
C21 C26 C18 111.2(8)
C25 C26 C18 127.8(9)
C32 C27 C28 119.1(9)
C32 C27 C15 120.1(8)
C28 C27 C15 120.7(9)
C27 C28 C29 119.6(10)
C27 C28 H28 120.2
C29 C28 H28 120.2
C30 C29 C28 119.8(9)
C30 C29 H29 120.1
C28 C29 H29 120.1
C31 C30 C29 120.6(10)
C31 C30 Br2 119.6(9)
C29 C30 Br2 119.8(8)
C30 C31 C32 121.0(10)
C30 C31 H31 119.5
C32 C31 H31 119.5
C31 C32 C27 119.9(9)
C31 C32 H32 120.1
C27 C32 H32 120.1
C14 C33 H33A 109.5
C14 C33 H33B 109.5
H33A C33 H33B 109.5
C14 C33 H33C 109.5
H33A C33 H33C 109.5
H33B C33 H33C 109.5
C7 N1 C9 107.7(7)
C7 N1 H1 126.2
C9 N1 H1 126.2
C10 O2 C11 113.6(8)
C13 O4 C14 116.8(7)
C16 O5 H5A 109.5
C18 O6 C16 108.9(6)
C4 O8 C18 113.9(6)

loop_
_geom_bond_atom_site_label_1
_geom_bond_atom_site_label_2
_geom_bond_distance
C1 C6 1.365(12)
C1 C2 1.369(12)
C1 Br1 1.892(8)
C2 C3 1.388(10)
C2 H2 0.9400
C3 C4 1.377(11)
C3 C7 1.498(11)
C4 O8 1.378(9)
C4 C5 1.386(11)
C5 C6 1.380(12)
C5 H5 0.9400
C6 H6 0.9400
C7 N1 1.459(10)
C7 C19 1.555(11)
C7 H7 0.9900
C9 N1 1.468(10)
C9 C10 1.556(13)
C9 C13 1.569(12)
C9 C15 1.581(11)
C10 O1 1.191(10)
C10 O2 1.334(11)
C11 C12 1.448(12)
C11 O2 1.495(12)
C11 H11A 0.9800
C11 H11B 0.9800
C12 H12A 0.9700
C12 H12B 0.9700
C12 H12C 0.9700
C13 O3 1.190(10)
C13 O4 1.309(10)
C14 O4 1.459(10)
C14 C33 1.484(12)
C14 H14A 0.9800
C14 H14B 0.9800
C15 C27 1.541(12)
C15 C16 1.584(12)
C15 C19 1.594(10)
C16 O5 1.387(10)
C16 O6 1.429(10)
C16 C17 1.546(11)
C17 F2 1.329(12)
C17 F3 1.325(11)
C17 F1 1.337(10)
C18 O6 1.397(9)
C18 O8 1.440(10)
C18 C26 1.492(12)
C18 C19 1.572(12)
C19 C20 1.557(12)
C20 O7 1.198(10)
C20 C21 1.476(12)
C21 C26 1.381(12)
C21 C22 1.398(12)
C22 C23 1.358(13)
C22 H22 0.9400
C23 C24 1.406(13)
C23 H23 0.9400
C24 C25 1.374(13)
C24 H24 0.9400
C25 C26 1.391(12)
C25 H25 0.9400
C27 C32 1.388(12)
C27 C28 1.397(12)
C28 C29 1.394(13)
C28 H28 0.9400
C29 C30 1.373(13)
C29 H29 0.9400
C30 C31 1.353(12)
C30 Br2 1.904(10)
C31 C32 1.379(12)
C31 H31 0.9400
C32 H32 0.9400
C33 H33A 0.9700
C33 H33B 0.9700
C33 H33C 0.9700
N1 H1 0.8700
O5 H5A 0.8300
